data_4300227
loop_
_publ_author_name
'Michael E. Sitzmann'
'Richard Gilardi'
'Ray J. Butcher'
'William M. Koppes'
'Alfred G. Stern'
'Joseph S. Thrasher'
'Nirupam J. Trivedi'
'Zhen-Yu Yang'

_publ_contact_author
;
      Richard Gilardi
      Laboratory for the Structure of Matter
      The Naval Research Laboratory, Code 6030
      Washington, D. C. ; USA 20375-5341
;
_publ_contact_author_email gilardi@nrl.navy.mil
_publ_contact_author_fax '202 767 6874'
_publ_contact_author_phone '202 404 2135'
_publ_section_title
;
Pentafluorosulfanylnitramide Salts
;
_journal_name_full 'Inorganic Chemistry'
_journal_page_first 843
_journal_page_last 850
_journal_volume 39
_journal_year 2000
_chemical_formula_sum 'F5 K N2 O2 S'
_chemical_formula_weight 226.18
_chemical_melting_point 410
_chemical_name_systematic
;
 Potassium Pentafluorosulfanylnitramide
;
_space_group_IT_number 11
_symmetry_cell_setting monoclinic
_symmetry_space_group_name_Hall '-P 2yb'
_symmetry_space_group_name_H-M 'P 1 21/m 1'
_atom_sites_solution_hydrogens geom
_atom_sites_solution_primary direct
_atom_sites_solution_secondary difmap
_audit_creation_method SHELXL-97
_cell_angle_alpha 90.00
_cell_angle_beta 101.49(3)
_cell_angle_gamma 90.00
_cell_formula_units_Z 2
_cell_length_a 5.170(2)
_cell_length_b 5.4260(10)
_cell_length_c 10.577(4)
_cell_measurement_reflns_used 25
_cell_measurement_temperature 293(2)
_cell_measurement_theta_max 19.53
_cell_measurement_theta_min 12.05
_cell_volume 290.76(17)
_computing_cell_refinement 'Bruker XSCANS'
_computing_data_collection 'Bruker XSCANS'
_computing_data_reduction 'Bruker SHELXTL'
_computing_molecular_graphics 'Bruker SHELXTL'
_computing_publication_material 'Bruker SHELXTL'
_computing_structure_refinement 'SHELXL-97 (Sheldrick, 1997)'
_computing_structure_solution 'SHELXS-97 (Sheldrick, 1990)'
_diffrn_ambient_temperature 293(2)
_diffrn_measured_fraction_theta_full 1.000
_diffrn_measured_fraction_theta_max 1.000
_diffrn_measurement_device_type 'Bruker P4'
_diffrn_measurement_method '2\q/\w scans'
_diffrn_radiation_monochromator graphite
_diffrn_radiation_source 'fine-focus sealed tube'
_diffrn_radiation_type MoK\a
_diffrn_radiation_wavelength 0.71073
_diffrn_reflns_av_R_equivalents 0.0500
_diffrn_reflns_av_sigmaI/netI 0.0276
_diffrn_reflns_limit_h_max 6
_diffrn_reflns_limit_h_min 0
_diffrn_reflns_limit_k_max 1
_diffrn_reflns_limit_k_min -7
_diffrn_reflns_limit_l_max 13
_diffrn_reflns_limit_l_min -13
_diffrn_reflns_number 971
_diffrn_reflns_theta_full 27.53
_diffrn_reflns_theta_max 27.53
_diffrn_reflns_theta_min 1.96
_diffrn_standards_decay_% 14.0
_diffrn_standards_interval_count 97
_diffrn_standards_number 3
_exptl_absorpt_coefficient_mu 1.337
_exptl_absorpt_correction_T_max na
_exptl_absorpt_correction_T_min na
_exptl_absorpt_correction_type none
_exptl_absorpt_process_details na
_exptl_crystal_colour clear
_exptl_crystal_density_diffrn 2.583
_exptl_crystal_density_method 'not measured'
_exptl_crystal_description thin
_exptl_crystal_F_000 220
_exptl_crystal_size_max 0.60
_exptl_crystal_size_mid 0.40
_exptl_crystal_size_min 0.02
_refine_diff_density_max 0.879
_refine_diff_density_min -0.770
_refine_diff_density_rms 0.127
_refine_ls_extinction_coef 0.024(15)
_refine_ls_extinction_expression Fc^*^=kFc[1+0.001xFc^2^\l^3^/sin(2\q)]^-1/4^
_refine_ls_extinction_method SHELXL
_refine_ls_goodness_of_fit_ref 1.074
_refine_ls_hydrogen_treatment mixed
_refine_ls_matrix_type full
_refine_ls_number_parameters 62
_refine_ls_number_reflns 741
_refine_ls_number_restraints 0
_refine_ls_restrained_S_all 1.074
_refine_ls_R_factor_all 0.0460
_refine_ls_R_factor_gt 0.0417
_refine_ls_shift/su_max 0.000
_refine_ls_shift/su_mean 0.000
_refine_ls_structure_factor_coef Fsqd
_refine_ls_weighting_details 'calc w=1/[\s^2^(Fo^2^)+(0.0777P)^2^+0.1569P] where P=(Fo^2^+2Fc^2^)/3'
_refine_ls_weighting_scheme calc
_refine_ls_wR_factor_gt 0.1051
_refine_ls_wR_factor_ref 0.1128
_reflns_number_gt 662
_reflns_number_total 741
_reflns_threshold_expression >2sigma(I)
_cod_database_code 4300227

loop_
_symmetry_equiv_pos_as_xyz
'x, y, z'
'-x, y+1/2, -z'
'-x, -y, -z'
'x, -y-1/2, z'

loop_
_atom_site_label
_atom_site_type_symbol
_atom_site_fract_x
_atom_site_fract_y
_atom_site_fract_z
_atom_site_U_iso_or_equiv
_atom_site_adp_type
_atom_site_occupancy
_atom_site_symmetry_multiplicity
_atom_site_calc_flag
_atom_site_refinement_flags
_atom_site_disorder_assembly
_atom_site_disorder_group
K1 K 0.04388(14) 0.2500 0.65205(7) 0.0284(3) Uani 1 2 d S . .
S1 S 0.32740(14) 0.2500 0.17558(7) 0.0224(3) Uani 1 2 d S . .
F1 F 0.3225(5) 0.2500 0.0263(2) 0.0385(6) Uani 1 2 d S . .
F2 F 0.1058(3) 0.0453(4) 0.14870(16) 0.0440(5) Uani 1 1 d . . .
F3 F 0.5446(3) 0.0421(3) 0.18839(14) 0.0367(5) Uani 1 1 d . . .
N1 N 0.3013(5) 0.2500 0.3326(3) 0.0237(6) Uani 1 2 d S . .
N2 N 0.5170(5) 0.2500 0.4229(3) 0.0200(6) Uani 1 2 d S . .
O2A O 0.4772(5) 0.2500 0.5359(2) 0.0248(5) Uani 1 2 d S . .
O2B O 0.7486(4) 0.2500 0.4043(2) 0.0253(6) Uani 1 2 d S . .

loop_
_atom_site_aniso_label
_atom_site_aniso_U_11
_atom_site_aniso_U_22
_atom_site_aniso_U_33
_atom_site_aniso_U_23
_atom_site_aniso_U_13
_atom_site_aniso_U_12
K1 0.0197(4) 0.0356(5) 0.0294(5) 0.000 0.0036(3) 0.000
S1 0.0172(4) 0.0247(5) 0.0247(5) 0.000 0.0029(3) 0.000
F1 0.0388(12) 0.0516(15) 0.0241(10) 0.000 0.0041(9) 0.000
F2 0.0360(9) 0.0528(12) 0.0393(9) -0.0043(8) -0.0023(7) -0.0235(8)
F3 0.0366(8) 0.0402(10) 0.0326(8) -0.0052(7) 0.0051(6) 0.0160(7)
N1 0.0148(12) 0.0314(15) 0.0252(13) 0.000 0.0050(10) 0.000
N2 0.0179(12) 0.0164(12) 0.0269(13) 0.000 0.0075(10) 0.000
O2A 0.0295(12) 0.0229(11) 0.0241(11) 0.000 0.0104(9) 0.000
O2B 0.0141(10) 0.0321(13) 0.0296(12) 0.000 0.0044(9) 0.000

loop_
_atom_type_symbol
_atom_type_description
_atom_type_scat_dispersion_real
_atom_type_scat_dispersion_imag
_atom_type_scat_source
N N 0.0061 0.0033 'International Tables Vol C Tables 4.2.6.8 and 6.1.1.4'
O O 0.0106 0.0060 'International Tables Vol C Tables 4.2.6.8 and 6.1.1.4'
F F 0.0171 0.0103 'International Tables Vol C Tables 4.2.6.8 and 6.1.1.4'
S S 0.1246 0.1234 'International Tables Vol C Tables 4.2.6.8 and 6.1.1.4'
K K 0.2009 0.2494 'International Tables Vol C Tables 4.2.6.8 and 6.1.1.4'

loop_
_geom_angle_atom_site_label_1
_geom_angle_atom_site_label_2
_geom_angle_atom_site_label_3
_geom_angle
_geom_angle_site_symmetry_1
_geom_angle_site_symmetry_3
_geom_angle_publ_flag
O2B K1 O2A 85.51(8) 1_455 . ?
O2B K1 F2 121.20(5) 1_455 3_556 ?
O2A K1 F2 133.41(5) . 3_556 ?
O2B K1 F2 121.20(5) 1_455 2_556 ?
O2A K1 F2 133.41(6) . 2_556 ?
F2 K1 F2 67.78(8) 3_556 2_556 ?
O2B K1 F3 138.94(5) 1_455 2_656 ?
O2A K1 F3 72.16(6) . 2_656 ?
F2 K1 F3 98.69(5) 3_556 2_656 ?
F2 K1 F3 62.82(6) 2_556 2_656 ?
O2B K1 F3 138.94(4) 1_455 3_656 ?
O2A K1 F3 72.16(6) . 3_656 ?
F2 K1 F3 62.82(6) 3_556 3_656 ?
F2 K1 F3 98.69(5) 2_556 3_656 ?
F3 K1 F3 66.06(7) 2_656 3_656 ?
O2B K1 O2A 44.48(7) 1_455 1_455 ?
O2A K1 O2A 129.99(9) . 1_455 ?
F2 K1 O2A 85.13(6) 3_556 1_455 ?
F2 K1 O2A 85.13(6) 2_556 1_455 ?
F3 K1 O2A 142.63(4) 2_656 1_455 ?
F3 K1 O2A 142.64(4) 3_656 1_455 ?
O2B K1 O2B 87.91(5) 1_455 3_656 ?
O2A K1 O2B 63.93(4) . 3_656 ?
F2 K1 O2B 78.58(6) 3_556 3_656 ?
F2 K1 O2B 143.50(6) 2_556 3_656 ?
F3 K1 O2B 110.89(6) 2_656 3_656 ?
F3 K1 O2B 51.49(6) 3_656 3_656 ?
O2A K1 O2B 106.31(5) 1_455 3_656 ?
O2B K1 O2B 87.91(5) 1_455 3_666 ?
O2A K1 O2B 63.93(4) . 3_666 ?
F2 K1 O2B 143.50(6) 3_556 3_666 ?
F2 K1 O2B 78.58(6) 2_556 3_666 ?
F3 K1 O2B 51.49(6) 2_656 3_666 ?
F3 K1 O2B 110.89(6) 3_656 3_666 ?
O2A K1 O2B 106.31(5) 1_455 3_666 ?
O2B K1 O2B 127.86(8) 3_656 3_666 ?
O2B K1 N2 21.97(6) 1_455 1_455 ?
O2A K1 N2 107.48(7) . 1_455 ?
F2 K1 N2 103.75(6) 3_556 1_455 ?
F2 K1 N2 103.75(6) 2_556 1_455 ?
F3 K1 N2 146.76(4) 2_656 1_455 ?
F3 K1 N2 146.76(4) 3_656 1_455 ?
O2A K1 N2 22.51(6) 1_455 1_455 ?
O2B K1 N2 97.47(5) 3_656 1_455 ?
O2B K1 N2 97.47(5) 3_666 1_455 ?
O2B K1 N1 80.95(6) 1_455 3_556 ?
O2A K1 N1 121.42(4) . 3_556 ?
F2 K1 N1 43.24(6) 3_556 3_556 ?
F2 K1 N1 101.36(6) 2_556 3_556 ?
F3 K1 N1 140.09(6) 2_656 3_556 ?
F3 K1 N1 82.09(6) 3_656 3_556 ?
O2A K1 N1 60.84(5) 1_455 3_556 ?
O2B K1 N1 58.88(6) 3_656 3_556 ?
O2B K1 N1 166.95(6) 3_666 3_556 ?
N2 K1 N1 69.75(5) 1_455 3_556 ?
O2B K1 N1 80.95(6) 1_455 3_566 ?
O2A K1 N1 121.42(4) . 3_566 ?
F2 K1 N1 101.36(6) 3_556 3_566 ?
F2 K1 N1 43.24(6) 2_556 3_566 ?
F3 K1 N1 82.09(6) 2_656 3_566 ?
F3 K1 N1 140.09(6) 3_656 3_566 ?
O2A K1 N1 60.84(5) 1_455 3_566 ?
O2B K1 N1 166.95(7) 3_656 3_566 ?
O2B K1 N1 58.88(6) 3_666 3_566 ?
N2 K1 N1 69.75(5) 1_455 3_566 ?
N1 K1 N1 112.18(8) 3_556 3_566 ?
F1 S1 F3 87.43(9) . . ?
F1 S1 F3 87.43(9) . 4_565 ?
F3 S1 F3 91.23(14) . 4_565 ?
F1 S1 F2 87.33(9) . 4_565 ?
F3 S1 F2 174.67(9) . 4_565 ?
F3 S1 F2 89.49(11) 4_565 4_565 ?
F1 S1 F2 87.33(9) . . ?
F3 S1 F2 89.49(11) . . ?
F3 S1 F2 174.67(9) 4_565 . ?
F2 S1 F2 89.31(16) 4_565 . ?
F1 S1 N1 174.61(13) . . ?
F3 S1 N1 96.33(9) . . ?
F3 S1 N1 96.33(9) 4_565 . ?
F2 S1 N1 88.84(9) 4_565 . ?
F2 S1 N1 88.84(9) . . ?
S1 F2 K1 123.47(9) . 3_556 ?
S1 F3 K1 149.90(8) . 3_656 ?
N2 N1 S1 119.4(2) . . ?
N2 N1 K1 110.86(9) . 3_556 ?
S1 N1 K1 101.52(7) . 3_556 ?
N2 N1 K1 110.86(9) . 3_566 ?
S1 N1 K1 101.52(7) . 3_566 ?
K1 N1 K1 112.18(8) 3_556 3_566 ?
O2B N2 O2A 119.6(3) . . ?
O2B N2 N1 125.8(3) . . ?
O2A N2 N1 114.6(2) . . ?
O2B N2 K1 55.53(16) . 1_655 ?
O2A N2 K1 64.11(16) . 1_655 ?
N1 N2 K1 178.67(19) . 1_655 ?
N2 O2A K1 136.63(19) . . ?
N2 O2A K1 93.38(17) . 1_655 ?
K1 O2A K1 129.99(9) . 1_655 ?
N2 O2B K1 102.50(18) . 1_655 ?
N2 O2B K1 114.81(5) . 3_656 ?
K1 O2B K1 92.09(5) 1_655 3_656 ?
N2 O2B K1 114.81(5) . 3_666 ?
K1 O2B K1 92.09(5) 1_655 3_666 ?
K1 O2B K1 127.86(8) 3_656 3_666 ?

loop_
_geom_bond_atom_site_label_1
_geom_bond_atom_site_label_2
_geom_bond_distance
_geom_bond_site_symmetry_2
_geom_bond_publ_flag
K1 O2B 2.757(3) 1_455 ?
K1 O2A 2.761(3) . ?
K1 F2 2.8735(19) 3_556 ?
K1 F2 2.8735(19) 2_556 ?
K1 F3 2.9080(18) 2_656 ?
K1 F3 2.9080(18) 3_656 ?
K1 O2A 2.943(3) 1_455 ?
K1 O2B 3.0202(11) 3_656 ?
K1 O2B 3.0202(11) 3_666 ?
K1 N2 3.265(3) 1_455 ?
K1 N1 3.2690(16) 3_556 ?
K1 N1 3.2690(16) 3_566 ?
S1 F1 1.574(2) . ?
S1 F3 1.5783(16) . ?
S1 F3 1.5783(16) 4_565 ?
S1 F2 1.5803(17) 4_565 ?
S1 F2 1.5803(17) . ?
S1 N1 1.693(3) . ?
F2 K1 2.8735(19) 3_556 ?
F3 K1 2.9080(18) 3_656 ?
N1 N2 1.316(4) . ?
N1 K1 3.2690(16) 3_556 ?
N1 K1 3.2690(16) 3_566 ?
N2 O2B 1.251(3) . ?
N2 O2A 1.252(4) . ?
N2 K1 3.265(3) 1_655 ?
O2A K1 2.943(3) 1_655 ?
O2B K1 2.757(3) 1_655 ?
O2B K1 3.0202(11) 3_656 ?
O2B K1 3.0202(11) 3_666 ?

_journal_paper_doi 10.1021/ic991281i
